data_4508011
loop_
_publ_author_name
'Bhattacharya, Suman'
'Saraswatula, Viswanadha G.'
'Saha, Binoy K.'

_publ_section_title
;
 Thermal Expansion in Alkane Diacids---Another Property Showing
 Alternation in an Odd--Even Series
;
_journal_issue 8
_journal_name_full 'Crystal Growth &amp; Design'
_journal_page_first 3651
_journal_paper_doi 10.1021/cg400668w
_journal_volume 13
_journal_year 2013
_chemical_formula_moiety 'C6 H10 O4'
_chemical_formula_sum 'C6 H10 O4'
_chemical_formula_weight 146.14
_chemical_name_common C6-180-polymorph-I
_chemical_name_systematic 'Hexane-1,6-dioic acid'
_space_group_crystal_system monoclinic
_space_group_IT_number 14
_space_group_name_Hall '-P 2ybc'
_space_group_name_H-M_alt 'P 1 21/c 1'
_symmetry_space_group_name_Hall '-P 2ybc'
_symmetry_space_group_name_H-M 'P 1 21/c 1'
_atom_sites_solution_hydrogens geom
_atom_sites_solution_primary direct
_atom_sites_solution_secondary difmap
_audit_creation_date 2012-12-07
_audit_creation_method
;
  Olex2 1.2
  (compiled 2012.05.09 svn.r2324, GUI svn.r4230)
;
_cell_angle_alpha 90.00
_cell_angle_beta 111.12(2)
_cell_angle_gamma 90.00
_cell_formula_units_Z 2
_cell_length_a 7.2316(14)
_cell_length_b 5.1523(8)
_cell_length_c 10.033(3)
_cell_measurement_reflns_used 740
_cell_measurement_temperature 180(2)
_cell_measurement_theta_max 29.0200
_cell_measurement_theta_min 4.5066
_cell_volume 348.71(14)
_computing_cell_refinement
;
CrysAlisPro, Agilent Technologies,
Version 1.171.36.20 (release 27-06-2012 CrysAlis171 .NET)
(compiled Jul 11 2012,15:38:31)
;
_computing_data_collection
;
CrysAlisPro, Agilent Technologies,
Version 1.171.36.20 (release 27-06-2012 CrysAlis171 .NET)
(compiled Jul 11 2012,15:38:31)
;
_computing_data_reduction
;
CrysAlisPro, Agilent Technologies,
Version 1.171.36.20 (release 27-06-2012 CrysAlis171 .NET)
(compiled Jul 11 2012,15:38:31)
;
_computing_molecular_graphics
;
O. V. Dolomanov, L. J. Bourhis, R. J. Gildea, J. A. K. Howard and H. Puschmann,
OLEX2: a complete structure solution, refinement and analysis program.
J. Appl. Cryst. (2009). 42, 339-341.
;
_computing_publication_material
;
O. V. Dolomanov, L. J. Bourhis, R. J. Gildea, J. A. K. Howard and H. Puschmann,
OLEX2: a complete structure solution, refinement and analysis program.
J. Appl. Cryst. (2009). 42, 339-341.
;
_computing_structure_refinement
;
SHELXL, G.M. Sheldrick, Acta Cryst.
(2008). A64, 112-122
;
_computing_structure_solution
;
SHELXS, G.M. Sheldrick, Acta Cryst.
(2008). A64, 112-122
;
_diffrn_ambient_temperature 180(2)
_diffrn_detector_area_resol_mean 15.9821
_diffrn_measured_fraction_theta_full 0.9861
_diffrn_measured_fraction_theta_max 0.8861
_diffrn_measurement_details
;
  1 omega  -82.00  -37.00   1.0000    5.0000
omega____ theta____ kappa____ phi______ frames
    -      -17.3397 -178.0000  150.0000 45

  2 omega   -4.00   25.00   1.0000    5.0000
omega____ theta____ kappa____ phi______ frames
    -      -17.3397  -99.0000   60.0000 29

  3 omega  -26.00   42.00   1.0000    5.0000
omega____ theta____ kappa____ phi______ frames
    -      -17.3397   37.0000    0.0000 68

  4 omega  -13.00   25.00   1.0000    5.0000
omega____ theta____ kappa____ phi______ frames
    -      -17.3397  -99.0000  -30.0000 38

  5 omega  -93.00  -35.00   1.0000    5.0000
omega____ theta____ kappa____ phi______ frames
    -      -17.3397 -178.0000   60.0000 58

  6 omega  -90.00  -65.00   1.0000    5.0000
omega____ theta____ kappa____ phi______ frames
    -      -17.3397  -37.0000 -180.0000 25
;
_diffrn_measurement_device_type 'Xcalibur, Eos'
_diffrn_measurement_method '\w scans'
_diffrn_orient_matrix_UB_11 0.0243559000
_diffrn_orient_matrix_UB_12 -0.1196052000
_diffrn_orient_matrix_UB_13 -0.0245760000
_diffrn_orient_matrix_UB_21 -0.0808236000
_diffrn_orient_matrix_UB_22 -0.0604940000
_diffrn_orient_matrix_UB_23 0.0119127000
_diffrn_orient_matrix_UB_31 -0.0627082000
_diffrn_orient_matrix_UB_32 0.0315131000
_diffrn_orient_matrix_UB_33 -0.0706736000
_diffrn_radiation_monochromator graphite
_diffrn_radiation_type 'Mo K\a'
_diffrn_radiation_wavelength 0.7107
_diffrn_reflns_av_R_equivalents 0.0311
_diffrn_reflns_av_unetI/netI 0.0339
_diffrn_reflns_limit_h_max 9
_diffrn_reflns_limit_h_min -9
_diffrn_reflns_limit_k_max 7
_diffrn_reflns_limit_k_min -6
_diffrn_reflns_limit_l_max 13
_diffrn_reflns_limit_l_min -11
_diffrn_reflns_number 1625
_diffrn_reflns_theta_full 25.00
_diffrn_reflns_theta_max 29.08
_diffrn_reflns_theta_min 4.52
_diffrn_source 'Enhance (Mo) X-ray Source'
_exptl_absorpt_coefficient_mu 0.118
_exptl_absorpt_correction_T_max 0.981
_exptl_absorpt_correction_T_min 0.953
_exptl_absorpt_correction_type multi-scan
_exptl_absorpt_process_details
;
CrysAlisPro, Agilent Technologies,
Version 1.171.36.20 (release 27-06-2012 CrysAlis171 .NET)
(compiled Jul 11 2012,15:38:31)
Empirical absorption correction using spherical harmonics,
 implemented in SCALE3 ABSPACK scaling algorithm.
;
_exptl_crystal_colour colourless
_exptl_crystal_density_diffrn 1.392
_exptl_crystal_density_method 'not measured'
_exptl_crystal_description plate
_exptl_crystal_F_000 156
_exptl_crystal_size_max 0.46
_exptl_crystal_size_mid 0.34
_exptl_crystal_size_min 0.16
_refine_diff_density_max 0.347
_refine_diff_density_min -0.352
_refine_diff_density_rms 0.076
_refine_ls_extinction_method none
_refine_ls_goodness_of_fit_ref 1.239
_refine_ls_hydrogen_treatment mixed
_refine_ls_matrix_type full
_refine_ls_number_parameters 50
_refine_ls_number_reflns 794
_refine_ls_number_restraints 1
_refine_ls_restrained_S_all 1.238
_refine_ls_R_factor_all 0.0744
_refine_ls_R_factor_gt 0.0672
_refine_ls_shift/su_max 0.000
_refine_ls_shift/su_mean 0.000
_refine_ls_structure_factor_coef Fsqd
_refine_ls_weighting_details 'calc w=1/[\s^2^(Fo^2^)+(0.0870P)^2^+0.4604P] where P=(Fo^2^+2Fc^2^)/3'
_refine_ls_weighting_scheme calc
_refine_ls_wR_factor_gt 0.2165
_refine_ls_wR_factor_ref 0.2214
_reflns_number_gt 682
_reflns_number_total 929
_reflns_threshold_expression >2sigma(I)
_cod_data_source_file cg400668w_si_002.cif
_cod_data_source_block C6-180
_cod_database_code 4508011

loop_
_space_group_symop_id
_space_group_symop_operation_xyz
1 'x, y, z'
2 '-x, y+1/2, -z+1/2'
3 '-x, -y, -z'
4 'x, -y-1/2, z-1/2'

loop_
_atom_site_label
_atom_site_type_symbol
_atom_site_fract_x
_atom_site_fract_y
_atom_site_fract_z
_atom_site_U_iso_or_equiv
_atom_site_adp_type
_atom_site_occupancy
_atom_site_symmetry_multiplicity
_atom_site_calc_flag
_atom_site_refinement_flags
O1 O 0.7053(3) 0.0982(4) 0.6309(2) 0.0367(7) Uani 1 1 d .
O2 O 0.5224(3) -0.2500(4) 0.6301(2) 0.0373(7) Uani 1 1 d D
C3 C 0.9484(4) 0.0344(6) 0.9215(3) 0.0277(7) Uani 1 1 d .
H3A H 0.8870 0.2038 0.9142 0.033 Uiso 1 1 calc R
H3B H 1.0464 0.0447 0.8764 0.033 Uiso 1 1 calc R
C4 C 0.6710(4) -0.0898(5) 0.6912(3) 0.0260(7) Uani 1 1 d .
C5 C 0.7916(4) -0.1629(6) 0.8424(3) 0.0279(7) Uani 1 1 d .
H5A H 0.8559 -0.3279 0.8419 0.033 Uiso 1 1 calc R
H5B H 0.7028 -0.1871 0.8944 0.033 Uiso 1 1 calc R
H2 H 0.447(7) -0.178(10) 0.555(4) 0.086(17) Uiso 1 1 d D

loop_
_atom_site_aniso_label
_atom_site_aniso_U_11
_atom_site_aniso_U_22
_atom_site_aniso_U_33
_atom_site_aniso_U_23
_atom_site_aniso_U_13
_atom_site_aniso_U_12
O1 0.0341(12) 0.0411(13) 0.0275(11) 0.0090(9) 0.0023(9) -0.0094(9)
O2 0.0342(12) 0.0388(13) 0.0284(11) 0.0068(9) -0.0013(9) -0.0109(9)
C3 0.0261(13) 0.0307(14) 0.0231(13) 0.0054(11) 0.0049(11) 0.0000(11)
C4 0.0237(13) 0.0283(13) 0.0246(13) 0.0017(10) 0.0070(10) 0.0015(10)
C5 0.0297(14) 0.0283(14) 0.0232(13) 0.0046(10) 0.0065(11) 0.0006(11)

loop_
_atom_type_symbol
_atom_type_description
_atom_type_scat_dispersion_real
_atom_type_scat_dispersion_imag
_atom_type_scat_source
C C 0.0033 0.0016 'International Tables Vol C Tables 4.2.6.8 and 6.1.1.4'
H H 0.0000 0.0000 'International Tables Vol C Tables 4.2.6.8 and 6.1.1.4'
O O 0.0106 0.0060 'International Tables Vol C Tables 4.2.6.8 and 6.1.1.4'

loop_
_geom_angle_atom_site_label_1
_geom_angle_atom_site_label_2
_geom_angle_atom_site_label_3
_geom_angle
_geom_angle_site_symmetry_1
_geom_angle_site_symmetry_3
C4 O2 H2 107(4) . .
C3 C3 H3A 109.1 3_757 .
C3 C3 H3B 109.1 3_757 .
H3A C3 H3B 107.9 . .
C5 C3 C3 112.4(3) . 3_757
C5 C3 H3A 109.1 . .
C5 C3 H3B 109.1 . .
O1 C4 O2 123.1(3) . .
O1 C4 C5 123.8(3) . .
O2 C4 C5 113.1(2) . .
C3 C5 H5A 108.7 . .
C3 C5 H5B 108.7 . .
C4 C5 C3 114.4(2) . .
C4 C5 H5A 108.7 . .
C4 C5 H5B 108.7 . .
H5A C5 H5B 107.6 . .

loop_
_geom_bond_atom_site_label_1
_geom_bond_atom_site_label_2
_geom_bond_distance
_geom_bond_site_symmetry_2
O1 C4 1.214(3) .
O2 C4 1.318(3) .
O2 H2 0.84(2) .
C3 C3 1.522(5) 3_757
C3 H3A 0.9700 .
C3 H3B 0.9700 .
C3 C5 1.517(4) .
C4 C5 1.500(4) .
C5 H5A 0.9700 .
C5 H5B 0.9700 .
